data_7101252
loop_
_publ_author_name
'Ranganathan, Anupama'
'El-Ghayoury, Abdelkrim'
'M\'ezi\`ere, C\'ecile'
'Hart\'e, Etienne'
'Cl\'erac, Rodolphe'
'Batail, Patrick'

_publ_section_title
;
 Balancing framework densification with charged, halogen-bonded-\p-conjugated
 linkages: [PPh4]2{[E-TTF--I2][Re6Se8(CN)6]} versus
 [PPh4]2[EDT-TTF--I]2{[EDT-TTF--I][Re6Se8(CN)6]}
;
_journal_coden_ASTM CHCOFS
_journal_issue 27
_journal_name_full
;
 Chemical Communications (Cambridge, United Kingdom)
;
_journal_page_first 2878
_journal_page_last 2880
_journal_paper_doi 10.1039/b600159a
_journal_year 2006
_chemical_formula_sum 'C30 H21 I N3 P Re3 S2 Se4'
_chemical_formula_weight 1519.93
_chemical_name_common
;
diiodotetrathiafulvalene-hexanuclear-rhenium-seleno-cyanide
tetraphenylphosphonium complex
;
_space_group_IT_number 2
_symmetry_cell_setting triclinic
_symmetry_space_group_name_Hall '-P 1'
_symmetry_space_group_name_H-M 'P -1'
_atom_sites_solution_hydrogens geom
_atom_sites_solution_primary direct
_atom_sites_solution_secondary difmap
_audit_creation_method SHELXL-97
_cell_angle_alpha 92.24(9)
_cell_angle_beta 106.25(3)
_cell_angle_gamma 90.97(10)
_cell_formula_units_Z 2
_cell_length_a 12.618(5)
_cell_length_b 12.87(3)
_cell_length_c 13.317(8)
_cell_measurement_reflns_used 30
_cell_measurement_temperature 293(2)
_cell_volume 2074(5)
_computing_cell_refinement 'Dirax/lsq (Duisenberg & Schreurs, 1989-2000)'
_computing_data_collection 'Collect (Nonius BV, 1997-2000)'
_computing_data_reduction 'EvalCCD (Duisenberg & Schreurs, 1990-2000)'
_computing_molecular_graphics 'DIAMOND 3.1 (Crystal Impact GbR 2005)'
_computing_publication_material 'WinGX publication routines (Farrugia, 1999)'
_computing_structure_refinement 'SHELXL-97 (Sheldrick, 1997)'
_computing_structure_solution 'Direct Methods SHELXS-97 (Sheldrick, 1997)'
_diffrn_ambient_temperature 293(2)
_diffrn_detector_area_resol_mean 9
_diffrn_measured_fraction_theta_full 0.866
_diffrn_measured_fraction_theta_max 0.866
_diffrn_measurement_device_type KappaCCD
_diffrn_measurement_method CCD
_diffrn_radiation_monochromator graphite
_diffrn_radiation_source 'fine-focus sealed tube'
_diffrn_radiation_type MoK\a
_diffrn_radiation_wavelength 0.71073
_diffrn_reflns_av_R_equivalents 0.0983
_diffrn_reflns_av_sigmaI/netI 0.2414
_diffrn_reflns_limit_h_max 16
_diffrn_reflns_limit_h_min -17
_diffrn_reflns_limit_k_max 18
_diffrn_reflns_limit_k_min -16
_diffrn_reflns_limit_l_max 17
_diffrn_reflns_limit_l_min -13
_diffrn_reflns_number 17895
_diffrn_reflns_theta_full 29.99
_diffrn_reflns_theta_max 29.99
_diffrn_reflns_theta_min 2.20
_exptl_absorpt_coefficient_mu 13.151
_exptl_absorpt_correction_T_max 0.5593
_exptl_absorpt_correction_T_min 0.3530
_exptl_absorpt_correction_type SADABS
_exptl_absorpt_process_details 'SADABS (Sheldrick, Bruker, 2000)'
_exptl_crystal_colour black
_exptl_crystal_density_diffrn 2.434
_exptl_crystal_density_method 'not measured'
_exptl_crystal_description needle-like
_exptl_crystal_F_000 1366
_exptl_crystal_size_max 0.10
_exptl_crystal_size_mid 0.09
_exptl_crystal_size_min 0.05
_refine_diff_density_max 2.770
_refine_diff_density_min -7.194
_refine_diff_density_rms 0.934
_refine_ls_extinction_method none
_refine_ls_goodness_of_fit_ref 0.938
_refine_ls_hydrogen_treatment mixed
_refine_ls_matrix_type full
_refine_ls_number_parameters 267
_refine_ls_number_reflns 10466
_refine_ls_number_restraints 0
_refine_ls_restrained_S_all 0.938
_refine_ls_R_factor_all 0.2516
_refine_ls_R_factor_gt 0.1025
_refine_ls_shift/su_max 0.001
_refine_ls_shift/su_mean 0.000
_refine_ls_structure_factor_coef Fsqd
_refine_ls_weighting_details 'calc w=1/[\s^2^(Fo^2^)+(0.1892P)^2^+0.0000P] where P=(Fo^2^+2Fc^2^)/3'
_refine_ls_weighting_scheme calc
_refine_ls_wR_factor_gt 0.2486
_refine_ls_wR_factor_ref 0.3525
_reflns_number_gt 4030
_reflns_number_total 10466
_reflns_threshold_expression >2sigma(I)
_cod_data_source_file b600159a.txt
_cod_original_sg_symbol_H-M P-1
_cod_database_code 7101252

loop_
_symmetry_equiv_pos_as_xyz
'x, y, z'
'-x, -y, -z'

loop_
_atom_site_label
_atom_site_type_symbol
_atom_site_fract_x
_atom_site_fract_y
_atom_site_fract_z
_atom_site_U_iso_or_equiv
_atom_site_adp_type
_atom_site_occupancy
_atom_site_symmetry_multiplicity
_atom_site_calc_flag
_atom_site_refinement_flags
Re1 Re 0.92251(7) -0.00368(9) 0.85901(7) 0.0378(3) Uani 1 1 d .
Re2 Re 0.89649(7) 0.08906(9) 1.02993(8) 0.0385(3) Uani 1 1 d .
Re3 Re 1.08352(7) 0.11509(9) 0.98015(8) 0.0383(3) Uani 1 1 d .
Se4 Se 1.1052(2) 0.0228(3) 0.8175(2) 0.0450(7) Uani 1 1 d .
Se5 Se 0.9074(2) 0.1921(2) 0.8742(2) 0.0460(7) Uani 1 1 d .
Se6 Se 0.74684(19) -0.0279(2) 0.9126(2) 0.0434(7) Uani 1 1 d .
Se7 Se 0.9446(2) -0.1994(2) 0.8555(2) 0.0482(7) Uani 1 1 d .
I1 I 0.68735(14) -0.03846(17) 0.39705(14) 0.0527(6) Uani 1 1 d .
P1 P 0.6886(6) 0.3395(7) 0.4810(6) 0.051(2) Uani 1 1 d .
S1 S 0.5636(6) 0.0437(7) 0.1659(5) 0.056(2) Uani 1 1 d .
S2 S 0.5663(7) -0.1516(7) 0.0480(6) 0.062(2) Uani 1 1 d .
N1 N 1.236(2) 0.309(2) 0.945(3) 0.076(9) Uani 1 1 d .
N2 N 0.781(2) -0.022(2) 0.6145(18) 0.066(8) Uani 1 1 d .
N3 N 0.713(3) 0.237(3) 1.082(2) 0.084(9) Uiso 1 1 d .
C1 C 0.5270(19) -0.027(2) 0.0449(19) 0.047(8) Uani 1 1 d .
C2 C 0.622(2) -0.147(2) 0.178(2) 0.050(8) Uani 1 1 d .
C3 C 0.6245(18) -0.058(2) 0.2370(19) 0.035(6) Uiso 1 1 d .
C4 C 1.175(2) 0.243(2) 0.952(3) 0.059(9) Uani 1 1 d .
C5 C 0.836(3) -0.015(2) 0.705(2) 0.051(8) Uani 1 1 d .
C6 C 0.781(2) 0.187(3) 1.056(3) 0.099(15) Uani 1 1 d .
C7 C 0.662(2) 0.314(2) 0.600(2) 0.052(7) Uiso 1 1 d .
C8 C 0.657(3) 0.396(4) 0.673(3) 0.095(12) Uiso 1 1 d .
C9 C 0.637(3) 0.378(3) 0.763(3) 0.095(12) Uiso 1 1 d .
C10 C 0.626(3) 0.286(3) 0.789(3) 0.079(10) Uiso 1 1 d .
C11 C 0.628(3) 0.199(3) 0.723(3) 0.074(10) Uiso 1 1 d .
C12 C 0.645(2) 0.216(2) 0.628(2) 0.055(8) Uiso 1 1 d .
C13 C 0.802(2) 0.263(2) 0.471(2) 0.057(8) Uiso 1 1 d .
C14 C 0.871(3) 0.224(3) 0.559(3) 0.069(9) Uiso 1 1 d .
C15 C 0.960(3) 0.161(3) 0.546(3) 0.063(8) Uiso 1 1 d .
C16 C 0.979(3) 0.147(3) 0.445(3) 0.068(9) Uiso 1 1 d .
C17 C 0.913(3) 0.188(3) 0.361(3) 0.091(12) Uiso 1 1 d .
C18 C 0.822(3) 0.240(3) 0.372(3) 0.062(8) Uiso 1 1 d .
C19 C 0.725(2) 0.472(2) 0.479(2) 0.055(8) Uiso 1 1 d .
C20 C 0.655(3) 0.544(3) 0.442(3) 0.074(10) Uiso 1 1 d .
C21 C 0.678(4) 0.654(4) 0.440(3) 0.106(14) Uiso 1 1 d .
C22 C 0.783(4) 0.679(4) 0.489(4) 0.127(17) Uiso 1 1 d .
C23 C 0.861(6) 0.630(5) 0.542(5) 0.17(2) Uiso 1 1 d .
C24 C 0.813(5) 0.507(5) 0.527(5) 0.17(2) Uiso 1 1 d .
C25 C 0.567(2) 0.308(2) 0.374(2) 0.055(8) Uiso 1 1 d .
C26 C 0.564(3) 0.344(3) 0.276(3) 0.071(9) Uiso 1 1 d .
C27 C 0.482(3) 0.249(3) 0.385(3) 0.075(10) Uiso 1 1 d .
C28 C 0.392(3) 0.239(3) 0.307(3) 0.075(10) Uiso 1 1 d .
C29 C 0.380(3) 0.281(3) 0.213(3) 0.090(12) Uiso 1 1 d .
C30 C 0.459(3) 0.332(3) 0.201(3) 0.097(13) Uiso 1 1 d .
H2 H 0.6514 -0.2069 0.2111 0.060 Uiso 1 1 calc R
H8 H 0.6678 0.4647 0.6563 0.114 Uiso 1 1 calc R
H9 H 0.6313 0.4331 0.8077 0.114 Uiso 1 1 calc R
H10 H 0.6155 0.2754 0.8539 0.095 Uiso 1 1 calc R
H11 H 0.6191 0.1318 0.7430 0.088 Uiso 1 1 calc R
H12 H 0.6447 0.1601 0.5819 0.066 Uiso 1 1 calc R
H14 H 0.8612 0.2371 0.6246 0.083 Uiso 1 1 calc R
H15 H 1.0063 0.1304 0.6033 0.076 Uiso 1 1 calc R
H16 H 1.0374 0.1071 0.4384 0.082 Uiso 1 1 calc R
H17 H 0.9279 0.1821 0.2968 0.110 Uiso 1 1 calc R
H18 H 0.7709 0.2616 0.3119 0.075 Uiso 1 1 calc R
H20 H 0.5824 0.5213 0.4122 0.089 Uiso 1 1 calc R
H21 H 0.6260 0.7022 0.4093 0.127 Uiso 1 1 calc R
H22 H 0.8019 0.7476 0.4811 0.153 Uiso 1 1 calc R
H23 H 0.9301 0.6556 0.5818 0.204 Uiso 1 1 calc R
H24 H 0.8624 0.4589 0.5612 0.199 Uiso 1 1 calc R
H26 H 0.6256 0.3734 0.2605 0.085 Uiso 1 1 calc R
H27 H 0.4870 0.2162 0.4474 0.090 Uiso 1 1 calc R
H28 H 0.3329 0.2008 0.3163 0.091 Uiso 1 1 calc R
H29 H 0.3151 0.2719 0.1588 0.108 Uiso 1 1 calc R
H30 H 0.4494 0.3658 0.1384 0.117 Uiso 1 1 calc R

loop_
_atom_site_aniso_label
_atom_site_aniso_U_11
_atom_site_aniso_U_22
_atom_site_aniso_U_33
_atom_site_aniso_U_23
_atom_site_aniso_U_13
_atom_site_aniso_U_12
Re1 0.0298(5) 0.0597(8) 0.0222(5) 0.0021(5) 0.0040(4) 0.0031(5)
Re2 0.0307(5) 0.0570(8) 0.0271(6) -0.0009(5) 0.0070(4) 0.0045(5)
Re3 0.0292(5) 0.0550(8) 0.0293(6) 0.0025(5) 0.0058(4) 0.0005(5)
Se4 0.0359(13) 0.072(2) 0.0280(14) 0.0009(13) 0.0112(10) 0.0020(13)
Se5 0.0402(14) 0.058(2) 0.0377(15) 0.0068(14) 0.0070(11) 0.0080(13)
Se6 0.0300(12) 0.065(2) 0.0322(14) 0.0010(13) 0.0043(10) -0.0003(12)
Se7 0.0411(14) 0.059(2) 0.0411(16) -0.0057(14) 0.0076(11) 0.0021(14)
I1 0.0513(10) 0.0700(15) 0.0306(10) 0.0038(9) 0.0012(7) 0.0008(9)
P1 0.050(4) 0.059(6) 0.045(4) 0.007(4) 0.015(3) 0.004(4)
S1 0.057(4) 0.079(6) 0.030(4) 0.004(4) 0.010(3) 0.005(4)
S2 0.070(5) 0.076(6) 0.036(4) -0.001(4) 0.008(3) 0.014(4)
N1 0.046(14) 0.034(16) 0.15(3) 0.015(17) 0.031(16) 0.014(12)
N2 0.076(17) 0.10(2) 0.029(14) 0.005(14) 0.024(12) 0.003(15)
C1 0.030(13) 0.08(2) 0.032(14) 0.000(14) 0.011(10) -0.018(14)
C2 0.076(19) 0.044(19) 0.036(15) 0.016(13) 0.025(13) -0.008(15)
C4 0.033(14) 0.06(2) 0.09(2) 0.039(18) 0.016(14) 0.002(14)
C5 0.09(2) 0.05(2) 0.021(14) -0.006(12) 0.037(14) -0.009(16)
C6 0.020(14) 0.15(4) 0.11(3) -0.08(3) -0.009(15) 0.014(18)

loop_
_atom_type_symbol
_atom_type_description
_atom_type_scat_dispersion_real
_atom_type_scat_dispersion_imag
_atom_type_scat_source
C C 0.0033 0.0016 'International Tables Vol C Tables 4.2.6.8 and 6.1.1.4'
H H 0.0000 0.0000 'International Tables Vol C Tables 4.2.6.8 and 6.1.1.4'
I I -0.4742 1.8119 'International Tables Vol C Tables 4.2.6.8 and 6.1.1.4'
P P 0.1023 0.0942 'International Tables Vol C Tables 4.2.6.8 and 6.1.1.4'
Re Re -1.0185 7.2310 'International Tables Vol C Tables 4.2.6.8 and 6.1.1.4'
S S 0.1246 0.1234 'International Tables Vol C Tables 4.2.6.8 and 6.1.1.4'
Se Se -0.0929 2.2259 'International Tables Vol C Tables 4.2.6.8 and 6.1.1.4'
N N 0.0061 0.0033 'International Tables Vol C Tables 4.2.6.8 and 6.1.1.4'

loop_
_geom_angle_atom_site_label_1
_geom_angle_atom_site_label_2
_geom_angle_atom_site_label_3
_geom_angle
_geom_angle_site_symmetry_1
_geom_angle_site_symmetry_3
C3 S1 C1 95.3(14) . .
C2 S2 C1 94.2(14) . .
C1 C1 S2 127(3) 2_655 .
C1 C1 S1 118(3) 2_655 .
S2 C1 S1 115.7(14) . .
C2 C3 S1 113.6(19) . .
C2 C3 I1 126.4(19) . .
S1 C3 I1 119.9(15) . .
C3 C2 S2 121(2) . .
C7 P1 C19 110.1(15) . .
C7 P1 C13 107.5(14) . .
C19 P1 C13 109.1(14) . .
C7 P1 C25 110.1(14) . .
C19 P1 C25 108.8(14) . .
C13 P1 C25 111.3(15) . .
C9 C8 C7 121(4) . .
C7 C12 C11 121(3) . .
C12 C11 C10 118(3) . .
C14 C13 C18 119(3) . .
C14 C13 P1 120(3) . .
C18 C13 P1 121(2) . .
C12 C7 C8 117(3) . .
C12 C7 P1 123(3) . .
C8 C7 P1 121(3) . .
C10 C9 C8 121(5) . .
C24 C19 C20 113(5) . .
C24 C19 P1 122(4) . .
C20 C19 P1 124(3) . .
C13 C14 C15 118(3) . .
N2 C5 Re1 178(2) . .
C16 C15 C14 120(3) . .
C16 C17 C18 118(4) . .
N1 C4 Re3 172(2) . .
C17 C16 C15 121(4) . .
C9 C10 C11 123(4) . .
C27 C25 C26 120(3) . .
C27 C25 P1 122(2) . .
C26 C25 P1 118(2) . .
C17 C18 C13 123(3) . .
N3 C6 Re2 172(4) . .
C19 C20 C21 128(4) . .
C22 C21 C20 111(5) . .
C25 C26 C30 114(3) . .
C28 C27 C25 118(3) . .
C30 C29 C28 117(4) . .
C27 C28 C29 124(4) . .
C23 C22 C21 134(6) . .
C29 C30 C26 125(4) . .
C22 C23 C24 104(6) . .
C19 C24 C23 130(6) . .
C5 Re1 Se6 90.8(8) . .
C5 Re1 Se5 94.1(8) . .
Se6 Re1 Se5 90.26(14) . .
C5 Re1 Se4 92.8(8) . .
Se6 Re1 Se4 176.34(9) . .
Se5 Re1 Se4 89.08(14) . .
C5 Re1 Se7 89.5(8) . .
Se6 Re1 Se7 89.75(14) . .
Se5 Re1 Se7 176.47(9) . .
Se4 Re1 Se7 90.68(14) . .
C5 Re1 Re2 135.8(9) . .
Se6 Re1 Re2 58.36(10) . .
Se5 Re1 Re2 58.82(11) . .
Se4 Re1 Re2 118.38(10) . .
Se7 Re1 Re2 118.39(11) . .
C5 Re1 Re2 133.8(9) . 2_757
Se6 Re1 Re2 118.55(9) . 2_757
Se5 Re1 Re2 118.59(12) . 2_757
Se4 Re1 Re2 58.83(9) . 2_757
Se7 Re1 Re2 58.47(12) . 2_757
Re2 Re1 Re2 90.31(9) . 2_757
C5 Re1 Re3 137.2(7) . .
Se6 Re1 Re3 118.60(9) . .
Se5 Re1 Re3 58.28(12) . .
Se4 Re1 Re3 58.13(9) . .
Se7 Re1 Re3 118.76(13) . .
Re2 Re1 Re3 60.26(7) . .
Re2 Re1 Re3 60.31(12) 2_757 .
C5 Re1 Re3 132.3(7) . 2_757
Se6 Re1 Re3 58.41(8) . 2_757
Se5 Re1 Re3 119.01(12) . 2_757
Se4 Re1 Re3 118.96(9) . 2_757
Se7 Re1 Re3 58.19(12) . 2_757
Re2 Re1 Re3 60.21(12) . 2_757
Re2 Re1 Re3 60.15(7) 2_757 2_757
Re3 Re1 Re3 90.50(11) . 2_757
C6 Re2 Se6 90.6(9) . .
C6 Re2 Se7 93.0(9) . 2_757
Se6 Re2 Se7 176.42(11) . 2_757
C6 Re2 Se5 90.1(14) . .
Se6 Re2 Se5 90.42(13) . .
Se7 Re2 Se5 89.21(13) 2_757 .
C6 Re2 Se4 93.9(14) . 2_757
Se6 Re2 Se4 89.25(14) . 2_757
Se7 Re2 Se4 90.87(14) 2_757 2_757
Se5 Re2 Se4 176.00(11) . 2_757
C6 Re2 Re1 133.0(10) . .
Se6 Re2 Re1 58.77(9) . .
Se7 Re2 Re1 118.17(10) 2_757 .
Se5 Re2 Re1 58.65(14) . .
Se4 Re2 Re1 117.97(15) 2_757 .
C6 Re2 Re1 137.3(10) . 2_757
Se6 Re2 Re1 118.32(14) . 2_757
Se7 Re2 Re1 58.91(14) 2_757 2_757
Se5 Re2 Re1 118.17(9) . 2_757
Se4 Re2 Re1 58.69(9) 2_757 2_757
Re1 Re2 Re1 89.69(9) . 2_757
C6 Re2 Re3 134.3(13) . .
Se6 Re2 Re3 118.64(10) . .
Se7 Re2 Re3 58.30(9) 2_757 .
Se5 Re2 Re3 58.10(8) . .
Se4 Re2 Re3 118.75(9) 2_757 .
Re1 Re2 Re3 59.88(7) . .
Re1 Re2 Re3 60.08(7) 2_757 .
C6 Re2 Re3 135.4(12) . 2_757
Se6 Re2 Re3 58.48(13) . 2_757
Se7 Re2 Re3 118.74(13) 2_757 2_757
Se5 Re2 Re3 118.69(13) . 2_757
Se4 Re2 Re3 57.93(12) 2_757 2_757
Re1 Re2 Re3 60.05(9) . 2_757
Re1 Re2 Re3 59.85(11) 2_757 2_757
Re3 Re2 Re3 90.19(11) . 2_757
C4 Re3 Se4 89.7(10) . .
C4 Re3 Se5 90.5(7) . .
Se4 Re3 Se5 89.98(12) . .
C4 Re3 Se7 93.4(10) . 2_757
Se4 Re3 Se7 176.91(10) . 2_757
Se5 Re3 Se7 89.83(12) . 2_757
C4 Re3 Se6 93.1(7) . 2_757
Se4 Re3 Se6 89.72(12) . 2_757
Se5 Re3 Se6 176.43(10) . 2_757
Se7 Re3 Se6 90.28(12) 2_757 2_757
C4 Re3 Re1 133.3(9) . .
Se4 Re3 Re1 59.01(9) . .
Se5 Re3 Re1 58.89(14) . .
Se7 Re3 Re1 118.40(9) 2_757 .
Se6 Re3 Re1 118.07(14) 2_757 .
C4 Re3 Re1 137.2(8) . 2_757
Se4 Re3 Re1 118.66(15) . 2_757
Se5 Re3 Re1 118.62(10) . 2_757
Se7 Re3 Re1 58.87(14) 2_757 2_757
Se6 Re3 Re1 58.58(9) 2_757 2_757
Re1 Re3 Re1 89.50(11) . 2_757
C4 Re3 Re2 135.6(9) . .
Se4 Re3 Re2 118.87(10) . .
Se5 Re3 Re2 58.87(9) . .
Se7 Re3 Re2 58.54(9) 2_757 .
Se6 Re3 Re2 118.34(9) 2_757 .
Re1 Re3 Re2 59.87(7) . .
Re1 Re3 Re2 59.77(7) 2_757 .
C4 Re3 Re2 134.6(9) . 2_757
Se4 Re3 Re2 58.93(11) . 2_757
Se5 Re3 Re2 118.72(13) . 2_757
Se7 Re3 Re2 118.60(11) 2_757 2_757
Se6 Re3 Re2 58.24(12) 2_757 2_757
Re1 Re3 Re2 59.84(11) . 2_757
Re1 Re3 Re2 59.74(10) 2_757 2_757
Re2 Re3 Re2 89.81(11) . 2_757
Re3 Se4 Re1 62.86(10) . .
Re3 Se4 Re2 63.14(14) . 2_757
Re1 Se4 Re2 62.48(9) . 2_757
Re3 Se5 Re1 62.83(13) . .
Re3 Se5 Re2 63.03(9) . .
Re1 Se5 Re2 62.53(12) . .
Re2 Se6 Re3 63.28(14) . 2_757
Re2 Se6 Re1 62.87(8) . .
Re3 Se6 Re1 63.01(9) 2_757 .
Re3 Se7 Re2 63.16(10) 2_757 2_757
Re3 Se7 Re1 62.94(12) 2_757 .
Re2 Se7 Re1 62.63(13) 2_757 .

loop_
_geom_bond_atom_site_label_1
_geom_bond_atom_site_label_2
_geom_bond_distance
_geom_bond_site_symmetry_2
S1 C3 1.71(3) .
S1 C1 1.76(3) .
I1 C3 2.06(2) .
S2 C2 1.68(3) .
S2 C1 1.69(3) .
C1 C1 1.41(5) 2_655
C3 C2 1.36(4) .
P1 C7 1.75(3) .
P1 C19 1.77(3) .
P1 C13 1.78(3) .
P1 C25 1.81(3) .
C8 C9 1.32(5) .
C8 C7 1.42(5) .
N2 C5 1.21(3) .
C12 C7 1.35(4) .
C12 C11 1.36(4) .
C11 C10 1.40(5) .
C13 C14 1.37(4) .
C13 C18 1.43(4) .
C9 C10 1.26(5) .
C19 C24 1.19(6) .
C19 C20 1.29(4) .
C14 C15 1.44(4) .
C5 Re1 2.03(3) .
C15 C16 1.43(4) .
C17 C16 1.33(5) .
C17 C18 1.38(5) .
N1 C4 1.16(3) .
C4 Re3 2.10(3) .
N3 C6 1.19(4) .
C25 C27 1.36(4) .
C25 C26 1.39(4) .
C6 Re2 2.04(3) .
C20 C21 1.45(5) .
C21 C22 1.32(5) .
C26 C30 1.42(5) .
C27 C28 1.31(4) .
C29 C30 1.24(4) .
C29 C28 1.36(5) .
C22 C23 1.24(7) .
C23 C24 1.66(8) .
Re1 Se6 2.530(3) .
Re1 Se5 2.534(7) .
Re1 Se4 2.537(3) .
Re1 Se7 2.539(7) .
Re1 Re2 2.633(3) .
Re1 Re2 2.633(3) 2_757
Re1 Re3 2.633(4) .
Re1 Re3 2.641(3) 2_757
Re2 Se6 2.518(4) .
Re2 Se7 2.527(4) 2_757
Re2 Se5 2.539(4) .
Re2 Se4 2.540(4) 2_757
Re2 Re1 2.633(3) 2_757
Re2 Re3 2.6433(17) .
Re2 Re3 2.646(6) 2_757
Re3 Se4 2.513(4) .
Re3 Se5 2.518(3) .
Re3 Se7 2.520(4) 2_757
Re3 Se6 2.525(4) 2_757
Re3 Re1 2.641(3) 2_757
Re3 Re2 2.646(6) 2_757
Se4 Re2 2.540(4) 2_757
Se6 Re3 2.525(4) 2_757
Se7 Re3 2.520(4) 2_757
Se7 Re2 2.527(4) 2_757
